data_7249829
loop_
_publ_author_name
'Kuzman, D.'
'Damjanovi\'c, V.'
'Cindri\'c, M.'
'Vrdoljak, V.'

_publ_section_title
;
 Aqueous solution as a playground of {MoO4}, {Mo4O12}, {Mo8O26},
 {Mo8V5O40} and {V7Mo2O27} species in the presence of carboxylic acids and
 [Co(C2O4)(NH3)4]+ or [Co(en)3]3+ cations
;
_journal_name_full CrystEngComm
_journal_paper_doi 10.1039/D4CE01187B
_journal_year 2025
_chemical_formula_moiety 'C4 H4 Mo4 O16, 2(C2 H12 Co N4 O4), 3(H2O)'
_chemical_formula_sum 'C8 H34 Co2 Mo4 N8 O27'
_chemical_formula_weight 1176.05
_space_group_crystal_system monoclinic
_space_group_IT_number 15
_space_group_name_Hall '-I 2ya'
_space_group_name_H-M_alt 'I 1 2/a 1'
_atom_sites_solution_hydrogens geom
_atom_sites_solution_primary iterative
_audit_creation_date 2024-11-21
_audit_creation_method
;
Olex2 1.5
(compiled 2024.02.16 svn.r378c4104 for OlexSys, GUI svn.r6928)
;
_audit_update_record
;
2024-11-22 deposited with the CCDC.	2025-01-10 downloaded from the CCDC.
;
_cell_angle_alpha 90
_cell_angle_beta 92.8440(10)
_cell_angle_gamma 90
_cell_formula_units_Z 8
_cell_length_a 27.0622(3)
_cell_length_b 7.36240(10)
_cell_length_c 33.9652(4)
_cell_measurement_reflns_used 33621
_cell_measurement_temperature 169.98(10)
_cell_measurement_theta_max 77.1250
_cell_measurement_theta_min 2.6020
_cell_volume 6758.98(14)
_computing_cell_refinement 'CrysAlisPro 1.171.42.53a (Rigaku OD, 2022)'
_computing_data_collection 'CrysAlisPro 1.171.42.53a (Rigaku OD, 2022)'
_computing_data_reduction 'CrysAlisPro 1.171.42.53a (Rigaku OD, 2022)'
_computing_molecular_graphics 'Olex2 1.5 (Dolomanov et al., 2009)'
_computing_publication_material 'Olex2 1.5 (Dolomanov et al., 2009)'
_computing_structure_refinement 'SHELXL 2018/3 (Sheldrick, 2015)'
_computing_structure_solution 'olex2.solve 1.3 (Bourhis et al., 2015)'
_diffrn_ambient_temperature 170.15
_diffrn_detector_area_resol_mean 10.0000
_diffrn_detector_type HyPix
_diffrn_measured_fraction_theta_full 0.994
_diffrn_measured_fraction_theta_max 0.981
_diffrn_measurement_details
;
List of Runs (angles in degrees, time in seconds):

  # Type    Start    End  Width  t~exp~   \w     \q     \k     \f   Frames
#--------------------------------------------------------------------------
  1  \w    -64.00 -14.00   0.50    0.40    --  -86.25  57.00-120.00  100
  2  \w    -83.00 -16.00   0.50    0.10    --  -47.29 125.00 -60.00  134
  3  \w    -41.00 -16.00   0.50    0.40    --  -86.25  61.00  75.00   50
  4  \w    -62.00  21.00   0.50    0.10    --  -47.29  61.00  75.00  166
  5  \w     82.00 113.00   0.50    0.10    --   47.29  64.00  14.56   62
  6  \w     86.00 120.00   0.50    0.10    --   47.29  61.00  75.00   68
  7  \w     31.00  82.00   0.50    0.10    --   47.29  61.00  75.00  102
  8  \w     33.00  72.00   0.50    0.10    --   47.29  57.00 150.00   78
  9  \w     31.00  77.00   0.50    0.10    --   47.29  64.00  14.56   92
 10  \w     32.00  58.00   0.50    0.10    --   47.29  57.00 120.00   52
 11  \w     33.00  63.00   0.50    0.10    --   47.29  57.00 -30.00   60
 12  \w     33.00  58.00   0.50    0.10    --   47.29  57.00   0.00   50
 13  \w     34.00  70.00   0.50    0.10    --   47.29  57.00 -60.00   72
 14  \w     33.00  65.00   0.50    0.10    --   47.29  57.00 -90.00   64
 15  \w     32.00  82.00   0.50    0.10    --   47.29  57.00-120.00  100
 16  \w     32.00  94.00   0.50    0.10    --   47.29  62.00-179.02  124
 17  \w     41.00  69.00   0.50    0.10    --   47.29  38.00 -60.00   56
 18  \w     86.00 119.00   0.50    0.10    --   47.29  57.00 -60.00   66
 19  \w     37.00  80.00   0.50    0.10    --   47.29  57.00  60.00   86
 20  \w     88.00 178.00   0.50    0.40    --  106.90  77.00  30.00  180
 21  \w    143.00 169.00   0.50    0.40    --  106.90  77.00 150.00   52
 22  \w     90.00 135.00   0.50    0.40    --  106.90  77.00 150.00   90
 23  \w     92.00 152.00   0.50    0.40    --  106.90  61.00  75.00  120
 24  \w     87.00 178.00   0.50    0.40    --  106.90  72.00 -73.76  182
 25  \w     96.00 177.00   0.50    0.40    --  106.90  57.00-180.00  162
 26  \w    118.00 178.00   0.50    0.40    --  106.90  77.00-150.00  120
 27  \w     92.00 155.00   0.50    0.40    --  106.90  57.00 -90.00  126
 28  \w     92.00 172.00   0.50    0.40    --  106.90  57.00 -30.00  160
 29  \w     99.00 175.00   0.50    0.40    --  106.90  57.00   0.00  152
 30  \w     96.00 167.00   0.50    0.40    --  106.90  57.00 120.00  142
 31  \w     98.00 172.00   0.50    0.40    --  106.90  57.00  90.00  148
 32  \w    137.00 165.00   0.50    0.40    --  106.90  57.00-150.00   56
 33  \w     98.00 129.00   0.50    0.40    --  106.90  57.00-150.00   62
 34  \w     35.00  65.00   0.50    0.40    --  106.90 -57.00 -90.00   60
 35  \w     36.00  71.00   0.50    0.40    --  106.90 -61.00 -62.00   70
 36  \w     34.00 103.00   0.50    0.40    --  106.90 -77.00  30.00  138
 37  \w    -19.00  21.00   0.50    0.10    --   47.29 -61.00 -62.00   80
 38  \w     35.00  78.00   0.50    0.10    --   47.29-125.00 -30.00   86
 39  \w     44.00 112.00   0.50    0.40    --  106.90-125.00-180.00  136
 40  \w     55.00 112.00   0.50    0.40    --  106.90-125.00-150.00  114
 41  \w     82.00 112.00   0.50    0.40    --  106.90-125.00 -90.00   60
 42  \w     78.00 111.00   0.50    0.40    --  106.90-125.00 -30.00   66
 43  \w     64.00 112.00   0.50    0.40    --  106.90-125.00   0.00   96
 44  \w     36.00 112.00   0.50    0.40    --  106.90-125.00  30.00  152
 45  \w     37.00 105.00   0.50    0.40    --  106.90 -99.00  30.00  136
 46  \w     35.00  73.00   0.50    0.40    --  106.90-125.00 -30.00   76
 47  \w     51.00 104.00   0.50    0.40    --  106.90-125.00 -60.00  106
 48  \w     41.00  84.00   0.50    0.40    --  106.90 -99.00-150.00   86
 49  \w     34.00  79.00   0.50    0.40    --  106.90-125.00 -90.00   90
 50  \w     35.00  88.00   0.50    0.40    --  106.90 -99.00 120.00  106
 51  \w    -86.00 -35.00   0.50    0.10    --  -47.29 -19.00 -60.00  102
 52  \w   -119.00 -94.00   0.50    0.10    --  -47.29 -77.00  60.00   50
 53  \w   -101.00 -66.00   0.50    0.10    --  -47.29 -61.00 -62.00   70
 54  \w    -91.00 -39.00   0.50    0.10    --  -47.29 -19.00-180.00  104
 55  \w    -97.00 -71.00   0.50    0.40    --  -86.25 -57.00-128.38   52
 56  \w    -94.00 -68.00   0.50    0.40    --  -86.25 -66.00   8.54   52
 57  \w   -133.00-107.00   0.50    0.40    --  -86.25 -65.00  76.09   52
 58  \w    -93.00 -68.00   0.50    0.40    --  -86.25 -66.00 143.36   50
 59  \w    -93.00 -68.00   0.50    0.40    --  -86.25 -66.00 166.20   50
 60  \w    -94.00 -68.00   0.50    0.40    --  -86.25 -66.00 157.82   52
 61  \w    -93.00 -68.00   0.50    0.40    --  -86.25 -65.00  94.60   50
 62  \w    -93.00 -68.00   0.50    0.40    --  -86.25 -65.00  76.09   50
 63  \w   -113.00 -68.00   0.50    0.40    --  -86.25 -65.00  49.11   90
 64  \w   -156.00-130.00   0.50    0.40    --  -86.25 -65.00  17.94   52
 65  \w    -93.00 -68.00   0.50    0.40    --  -86.25 -65.00  33.54   50
 66  \w    -93.00 -68.00   0.50    0.40    --  -86.25 -65.00  -7.82   50
 67  \w    -93.00 -68.00   0.50    0.40    --  -86.25 -65.00  17.94   50
 68  \w    -95.00 -69.00   0.50    0.40    --  -86.25 -64.00 -22.31   52
 69  \w    -95.00 -69.00   0.50    0.40    --  -86.25 -65.00-131.43   52
 70  \w   -116.00 -68.00   0.50    0.40    --  -86.25 -65.00 -93.31   96
 71  \w   -156.00-131.00   0.50    0.40    --  -86.25 -65.00  33.54   50
 72  \w   -152.00-122.00   0.50    0.40    --  -86.25 -64.00  62.34   60
 73  \w    -93.00 -68.00   0.50    0.40    --  -86.25 -65.00 131.37   50
 74  \w    -95.00 -69.00   0.50    0.40    --  -86.25 -64.00  62.34   52
 75  \w    -95.00 -69.00   0.50    0.40    --  -86.25 -64.00 -48.62   52
 76  \w    -94.00 -69.00   0.50    0.40    --  -86.25 -63.00 -79.69   50
 77  \w   -158.00-118.00   0.50    0.40    --  -86.25 -63.00-145.72   80
 78  \w    -96.00 -70.00   0.50    0.40    --  -86.25 -63.00-145.72   52
 79  \w   -153.00-127.00   0.50    0.40    --  -86.25 -63.00 -79.69   52
 80  \w   -147.00-122.00   0.50    0.40    --  -86.25 -61.00 -62.00   50
 81  \w   -159.00-113.00   0.50    0.40    --  -86.25 -64.00 -22.31   92
 82  \w   -155.00-130.00   0.50    0.40    --  -86.25 -63.00 103.26   50
 83  \w   -117.00 -69.00   0.50    0.40    --  -86.25 -63.00 173.36   96
 84  \w    -95.00 -70.00   0.50    0.40    --  -86.25 -61.00 109.33   50
 85  \w    -94.00 -69.00   0.50    0.40    --  -86.25 -63.00 103.26   50
 86  \w   -159.00-134.00   0.50    0.40    --  -86.25 -61.00 109.33   50
 87  \w   -156.00-131.00   0.50    0.40    --  -86.25 -60.00 -37.67   50
 88  \w   -120.00 -72.00   0.50    0.40    --  -86.25 -60.00 -20.24   96
 89  \w   -100.00 -70.00   0.50    0.40    --  -86.25 -60.00 -37.67   60
 90  \w    -95.00 -70.00   0.50    0.40    --  -86.25 -61.00 -62.00   50
 91  \w   -101.00 -70.00   0.50    0.40    --  -86.25 -60.00-115.82   62
 92  \w    -95.00 -70.00   0.50    0.40    --  -86.25 -60.00-173.69   50
 93  \w    -95.00 -70.00   0.50    0.40    --  -86.25 -59.00-161.55   50
 94  \w   -132.00-106.00   0.50    0.40    --  -86.25 -60.00-173.69   52
 95  \w    -96.00 -70.00   0.50    0.40    --  -86.25 -59.00 -75.35   52
 96  \w   -118.00 -70.00   0.50    0.40    --  -86.25 -59.00  49.29   96
;
_diffrn_measurement_device 'four-circle diffractometer'
_diffrn_measurement_device_type 'XtaLAB Synergy, Dualflex, HyPix'
_diffrn_measurement_method '\w scans'
_diffrn_radiation_type CuK\a
_diffrn_radiation_wavelength 1.54184
_diffrn_reflns_av_R_equivalents 0.1088
_diffrn_reflns_av_unetI/netI 0.0466
_diffrn_reflns_Laue_measured_fraction_full 0.994
_diffrn_reflns_Laue_measured_fraction_max 0.981
_diffrn_reflns_limit_h_max 33
_diffrn_reflns_limit_h_min -33
_diffrn_reflns_limit_k_max 9
_diffrn_reflns_limit_k_min -9
_diffrn_reflns_limit_l_max 42
_diffrn_reflns_limit_l_min -42
_diffrn_reflns_number 88875
_diffrn_reflns_point_group_measured_fraction_full 0.994
_diffrn_reflns_point_group_measured_fraction_max 0.981
_diffrn_reflns_theta_full 67.684
_diffrn_reflns_theta_max 77.368
_diffrn_reflns_theta_min 3.270
_exptl_absorpt_coefficient_mu 20.302
_exptl_absorpt_correction_T_max 1.00000
_exptl_absorpt_correction_T_min 0.17220
_exptl_absorpt_correction_type multi-scan
_exptl_absorpt_process_details
;
CrysAlisPro 1.171.42.53a (Rigaku Oxford Diffraction, 2022)
Empirical absorption correction using spherical harmonics,
implemented in SCALE3 ABSPACK scaling algorithm.
;
_exptl_crystal_colour pink
_exptl_crystal_colour_primary pink
_exptl_crystal_density_diffrn 2.300
_exptl_crystal_description needle
_exptl_crystal_F_000 4560
_exptl_crystal_size_max 0.13
_exptl_crystal_size_mid 0.01
_exptl_crystal_size_min 0.01
_refine_diff_density_max 1.320
_refine_diff_density_min -1.710
_refine_diff_density_rms 0.194
_refine_ls_extinction_method none
_refine_ls_goodness_of_fit_ref 1.038
_refine_ls_hydrogen_treatment constr
_refine_ls_matrix_type full
_refine_ls_number_parameters 450
_refine_ls_number_reflns 7055
_refine_ls_number_restraints 0
_refine_ls_restrained_S_all 1.038
_refine_ls_R_factor_all 0.0582
_refine_ls_R_factor_gt 0.0468
_refine_ls_shift/su_max 0.002
_refine_ls_shift/su_mean 0.000
_refine_ls_structure_factor_coef Fsqd
_refine_ls_weighting_details 'w=1/[\s^2^(Fo^2^)+(0.0683P)^2^+67.6760P] where P=(Fo^2^+2Fc^2^)/3'
_refine_ls_weighting_scheme calc
_refine_ls_wR_factor_gt 0.1220
_refine_ls_wR_factor_ref 0.1295
_reflns_Friedel_coverage 0.000
_reflns_number_gt 5787
_reflns_number_total 7055
_reflns_threshold_expression 'I > 2\s(I)'
_cod_data_source_file d4ce01187b2.cif
_cod_data_source_block 8
_cod_database_code 7249829
_shelx_shelxl_version_number 2018/3
_shelx_space_group_comment
;
The symmetry employed for this shelxl refinement is uniquely defined
by the following loop, which should always be used as a source of
symmetry information in preference to the above space-group names.
They are only intended as comments.
;
_shelx_estimated_absorpt_t_max 0.823
_shelx_estimated_absorpt_t_min 0.178
_olex2_refinement_description
;
1. Fixed Uiso
 At 1.2 times of:
  All C(H,H) groups, All N(H,H,H) groups
2. Uiso/Uaniso restraints and constraints
Uanis(O1W) = Uanis(O2W)
Uanis(O4W) = Uanis(O2W) = Uanis(O3W) = Uanis(O1W)
3. Others
 Fixed Sof: O2W(0.5) O3W(0.5) O4W(0.5) O1W(0.5)
4.a Secondary CH2 refined with riding coordinates:
 C2(H2A,H2B), C4(H4A,H4B)
4.b Idealised Me refined as rotating group:
 N8(H8A,H8B,H8C), N7(H7A,H7B,H7C), N5(H5A,H5B,H5C), N6(H6A,H6B,H6C), N1(H1A,
 H1B,H1C), N4(H4C,H4D,H4E), N3(H3A,H3B,H3C), N2(H2C,H2D,H2E)
;
_olex2_submission_special_instructions 'No special instructions were received'
_oxdiff_exptl_absorpt_empirical_details
;
Empirical correction (ABSPACK) includes:
- Absorption correction using spherical harmonics
- Frame scaling
- Detector area scaling
;

loop_
_space_group_symop_operation_xyz
'x, y, z'
'-x+1/2, y, -z'
'x+1/2, y+1/2, z+1/2'
'-x+1, y+1/2, -z+1/2'
'-x, -y, -z'
'x-1/2, -y, z'
'-x+1/2, -y+1/2, -z+1/2'
'x, -y+1/2, z+1/2'

loop_
_atom_site_label
_atom_site_type_symbol
_atom_site_fract_x
_atom_site_fract_y
_atom_site_fract_z
_atom_site_U_iso_or_equiv
_atom_site_adp_type
_atom_site_occupancy
_atom_site_site_symmetry_order
_atom_site_calc_flag
_atom_site_refinement_flags_posn
_atom_site_refinement_flags_adp
_atom_site_refinement_flags_occupancy
_atom_site_disorder_assembly
_atom_site_disorder_group
Mo4 Mo 0.78017(2) -0.23942(6) 0.63314(2) 0.01612(12) Uani 1 1 d . . . . .
Mo3 Mo 0.77977(2) 0.26077(6) 0.61678(2) 0.01675(13) Uani 1 1 d . . . . .
Mo2 Mo 0.67632(2) 0.01210(6) 0.63319(2) 0.01654(13) Uani 1 1 d . . . . .
Mo1 Mo 0.67628(2) 0.51263(6) 0.61988(2) 0.01637(12) Uani 1 1 d . . . . .
Co2 Co 0.40898(4) 1.09778(13) 0.74790(3) 0.0231(2) Uani 1 1 d . . . . .
Co1 Co 0.46861(5) 1.21531(18) 0.58362(4) 0.0374(3) Uani 1 1 d . . . . .
O15 O 0.75887(15) -0.4830(5) 0.61723(12) 0.0190(8) Uani 1 1 d . . . . .
O1 O 0.69714(15) 0.7579(5) 0.63519(12) 0.0183(8) Uani 1 1 d . . . . .
O6 O 0.69536(16) 0.2576(5) 0.61762(12) 0.0191(8) Uani 1 1 d . . . . .
O4 O 0.70061(15) 0.4609(5) 0.68449(11) 0.0174(8) Uani 1 1 d . . . . .
O11 O 0.76153(16) 0.0160(5) 0.63329(12) 0.0204(8) Uani 1 1 d . . . . .
O13 O 0.75954(16) -0.1954(6) 0.56956(12) 0.0222(9) Uani 1 1 d . . . . .
O12 O 0.68977(16) -0.0316(5) 0.56922(11) 0.0205(8) Uani 1 1 d . . . . .
O5 O 0.77009(15) 0.2988(5) 0.68102(12) 0.0189(8) Uani 1 1 d . . . . .
O10 O 0.67619(17) 0.0453(6) 0.68266(13) 0.0244(9) Uani 1 1 d . . . . .
O2 O 0.61835(17) 0.5088(6) 0.63729(13) 0.0257(9) Uani 1 1 d . . . . .
O22 O 0.47141(17) 0.9997(6) 0.73411(13) 0.0279(10) Uani 1 1 d . . . . .
O21 O 0.42704(17) 1.3078(6) 0.71885(14) 0.0291(10) Uani 1 1 d . . . . .
O3 O 0.66546(17) 0.5465(6) 0.57065(13) 0.0251(9) Uani 1 1 d . . . . .
O7 O 0.77868(18) 0.2300(6) 0.56708(13) 0.0267(10) Uani 1 1 d . . . . .
O14 O 0.78602(17) -0.2667(6) 0.68288(13) 0.0257(9) Uani 1 1 d . . . . .
O16 O 0.83989(17) -0.2338(6) 0.62021(15) 0.0279(10) Uani 1 1 d . . . . .
O24 O 0.53673(18) 1.0801(7) 0.70048(16) 0.0352(11) Uani 1 1 d . . . . .
O9 O 0.84115(17) 0.2747(6) 0.62878(14) 0.0293(10) Uani 1 1 d . . . . .
O8 O 0.61536(18) 0.0000(6) 0.61976(14) 0.0290(10) Uani 1 1 d . . . . .
O17 O 0.45078(19) 1.0695(7) 0.62715(15) 0.0359(11) Uani 1 1 d . . . . .
O23 O 0.48952(19) 1.4064(7) 0.68379(14) 0.0353(11) Uani 1 1 d . . . . .
O5W O 0.3641(2) 1.5956(7) 0.71981(16) 0.0399(12) Uani 1 1 d . . . . .
N8 N 0.3804(2) 0.9959(7) 0.69817(16) 0.0278(12) Uani 1 1 d . . . . .
H8A H 0.379094 1.083748 0.679298 0.033 Uiso 1 1 calc R U . . .
H8B H 0.349327 0.954423 0.701937 0.033 Uiso 1 1 calc R U . . .
H8C H 0.399629 0.902529 0.690313 0.033 Uiso 1 1 calc R U . . .
N7 N 0.3465(2) 1.2166(7) 0.76001(16) 0.0253(11) Uani 1 1 d . . . . .
H7A H 0.327006 1.228033 0.737515 0.030 Uiso 1 1 calc R U . . .
H7B H 0.352911 1.328565 0.770387 0.030 Uiso 1 1 calc R U . . .
H7C H 0.330512 1.148196 0.777740 0.030 Uiso 1 1 calc R U . . .
N5 N 0.3951(2) 0.8769(7) 0.77639(17) 0.0261(11) Uani 1 1 d . . . . .
H5A H 0.383555 0.790480 0.759113 0.031 Uiso 1 1 calc R U . . .
H5B H 0.371866 0.899895 0.794219 0.031 Uiso 1 1 calc R U . . .
H5C H 0.423312 0.836566 0.789205 0.031 Uiso 1 1 calc R U . . .
N6 N 0.4401(2) 1.1974(8) 0.79649(17) 0.0306(12) Uani 1 1 d . . . . .
H6A H 0.444902 1.318933 0.793543 0.037 Uiso 1 1 calc R U . . .
H6B H 0.469794 1.141996 0.801655 0.037 Uiso 1 1 calc R U . . .
H6C H 0.420156 1.177702 0.816838 0.037 Uiso 1 1 calc R U . . .
O19 O 0.4591(2) 0.7864(8) 0.64975(19) 0.0493(14) Uani 1 1 d . . . . .
N1 N 0.5305(2) 1.2805(9) 0.6116(2) 0.0411(15) Uani 1 1 d . . . . .
H1A H 0.556052 1.224515 0.600140 0.049 Uiso 1 1 calc R U . . .
H1B H 0.529620 1.244397 0.637216 0.049 Uiso 1 1 calc R U . . .
H1C H 0.534696 1.402973 0.610652 0.049 Uiso 1 1 calc R U . . .
O18 O 0.5002(2) 1.0013(8) 0.56539(18) 0.0477(14) Uani 1 1 d . . . . .
C2 C 0.7375(2) 0.3390(8) 0.74387(16) 0.0206(12) Uani 1 1 d . . . . .
H2A H 0.703329 0.339797 0.752986 0.025 Uiso 1 1 calc R U . . .
H2B H 0.755667 0.441177 0.756855 0.025 Uiso 1 1 calc R U . . .
C8 C 0.4957(2) 1.1102(9) 0.71378(19) 0.0263(13) Uani 1 1 d . . . . .
N4 N 0.4353(2) 1.4251(9) 0.6054(2) 0.0412(15) Uani 1 1 d . . . . .
H4C H 0.425988 1.502773 0.585528 0.049 Uiso 1 1 calc R U . . .
H4D H 0.456366 1.482992 0.622942 0.049 Uiso 1 1 calc R U . . .
H4E H 0.408113 1.387422 0.617785 0.049 Uiso 1 1 calc R U . . .
C1 C 0.7359(2) 0.3666(7) 0.69985(16) 0.0173(11) Uani 1 1 d . . . . .
C3 C 0.7252(2) -0.1065(8) 0.55240(17) 0.0216(12) Uani 1 1 d . . . . .
O20 O 0.5155(3) 0.7142(9) 0.5846(2) 0.0630(18) Uani 1 1 d . . . . .
C7 C 0.4697(2) 1.2909(9) 0.7039(2) 0.0276(14) Uani 1 1 d . . . . .
C4 C 0.7248(3) -0.0918(12) 0.5083(2) 0.0384(18) Uani 1 1 d . . . . .
H4A H 0.705591 -0.194763 0.496642 0.046 Uiso 1 1 calc R U . . .
H4B H 0.707546 0.021587 0.500087 0.046 Uiso 1 1 calc R U . . .
N3 N 0.4063(3) 1.1366(11) 0.5558(2) 0.0488(17) Uani 1 1 d . . . . .
H3A H 0.404356 1.185590 0.531138 0.059 Uiso 1 1 calc R U . . .
H3B H 0.380129 1.174801 0.569385 0.059 Uiso 1 1 calc R U . . .
H3C H 0.405845 1.013320 0.553965 0.059 Uiso 1 1 calc R U . . .
N2 N 0.4897(3) 1.3529(13) 0.5384(2) 0.061(2) Uani 1 1 d . . . . .
H2C H 0.463227 1.373466 0.521429 0.074 Uiso 1 1 calc R U . . .
H2D H 0.512996 1.288494 0.525912 0.074 Uiso 1 1 calc R U . . .
H2E H 0.502778 1.460928 0.546745 0.074 Uiso 1 1 calc R U . . .
C5 C 0.4668(3) 0.9052(11) 0.6257(2) 0.0391(17) Uani 1 1 d . . . . .
C6 C 0.4968(3) 0.8620(11) 0.5892(2) 0.0410(18) Uani 1 1 d . . . . .
O2W O 0.6050(5) 0.289(3) 0.4536(4) 0.082(3) Uani 0.5 1 d . . P . .
O3W O 0.5992(5) 0.157(3) 0.5338(4) 0.082(3) Uani 0.5 1 d . . P . .
O4W O 0.4154(5) 1.268(3) 0.4717(4) 0.082(3) Uani 0.5 1 d . . P . .
O1W O 0.6639(5) -0.433(3) 0.4652(4) 0.082(3) Uani 0.5 1 d . . P . .

loop_
_atom_site_aniso_label
_atom_site_aniso_U_11
_atom_site_aniso_U_22
_atom_site_aniso_U_33
_atom_site_aniso_U_23
_atom_site_aniso_U_13
_atom_site_aniso_U_12
Mo4 0.0210(2) 0.0100(2) 0.0175(2) 0.00064(16) 0.00274(17) -0.00095(16)
Mo3 0.0238(3) 0.0109(2) 0.0160(2) 0.00026(16) 0.00565(17) -0.00024(16)
Mo2 0.0231(2) 0.0105(2) 0.0164(2) -0.00141(16) 0.00462(17) -0.00057(16)
Mo1 0.0228(2) 0.0107(2) 0.0157(2) -0.00018(16) 0.00200(17) -0.00081(16)
Co2 0.0269(5) 0.0214(5) 0.0210(5) 0.0012(4) 0.0028(4) 0.0012(4)
Co1 0.0353(7) 0.0435(7) 0.0335(7) 0.0036(5) 0.0034(5) -0.0055(5)
O15 0.025(2) 0.0138(19) 0.019(2) 0.0003(15) 0.0051(16) -0.0027(15)
O1 0.021(2) 0.0128(18) 0.021(2) -0.0009(15) 0.0038(16) -0.0003(15)
O6 0.026(2) 0.0117(18) 0.019(2) 0.0010(15) 0.0032(16) -0.0001(15)
O4 0.023(2) 0.0155(18) 0.0140(19) 0.0023(15) 0.0043(15) 0.0002(16)
O11 0.027(2) 0.0151(19) 0.019(2) -0.0028(16) 0.0054(17) -0.0014(16)
O13 0.033(2) 0.018(2) 0.017(2) 0.0019(16) 0.0070(17) -0.0021(17)
O12 0.030(2) 0.021(2) 0.0118(18) -0.0004(15) 0.0062(16) -0.0032(17)
O5 0.027(2) 0.0150(19) 0.0153(19) 0.0000(15) 0.0082(16) 0.0013(16)
O10 0.036(2) 0.0156(19) 0.022(2) -0.0013(16) 0.0102(18) 0.0004(18)
O2 0.030(2) 0.023(2) 0.025(2) -0.0018(18) 0.0030(18) -0.0016(18)
O22 0.030(2) 0.029(2) 0.025(2) 0.0049(19) 0.0041(18) -0.0010(18)
O21 0.032(2) 0.024(2) 0.032(3) 0.0048(19) 0.004(2) 0.0036(19)
O3 0.037(2) 0.017(2) 0.021(2) -0.0009(17) -0.0037(18) 0.0008(18)
O7 0.042(3) 0.019(2) 0.020(2) -0.0017(17) 0.0089(19) 0.0018(18)
O14 0.034(2) 0.021(2) 0.022(2) -0.0005(17) -0.0044(18) -0.0051(18)
O16 0.025(2) 0.024(2) 0.035(3) -0.0003(19) 0.0056(19) -0.0004(18)
O24 0.029(3) 0.035(3) 0.042(3) -0.001(2) 0.008(2) -0.004(2)
O9 0.027(2) 0.027(2) 0.034(3) 0.0029(19) 0.0055(19) 0.0000(19)
O8 0.029(2) 0.028(2) 0.030(2) -0.0015(19) 0.0034(19) 0.0018(18)
O17 0.039(3) 0.037(3) 0.032(3) 0.001(2) 0.006(2) -0.004(2)
O23 0.044(3) 0.033(3) 0.029(3) 0.002(2) 0.005(2) -0.007(2)
O5W 0.052(3) 0.031(3) 0.036(3) -0.006(2) -0.004(2) 0.005(2)
N8 0.031(3) 0.026(3) 0.026(3) 0.000(2) 0.002(2) 0.000(2)
N7 0.033(3) 0.019(3) 0.024(3) 0.001(2) 0.003(2) 0.000(2)
N5 0.028(3) 0.020(3) 0.030(3) -0.001(2) 0.003(2) 0.003(2)
N6 0.037(3) 0.025(3) 0.030(3) 0.000(2) 0.006(2) 0.001(2)
O19 0.063(4) 0.034(3) 0.050(4) 0.007(3) 0.001(3) -0.005(3)
N1 0.038(3) 0.047(4) 0.038(4) 0.002(3) 0.002(3) -0.009(3)
O18 0.044(3) 0.054(4) 0.045(3) -0.008(3) 0.004(3) -0.001(3)
C2 0.030(3) 0.019(3) 0.013(3) 0.000(2) 0.002(2) 0.002(2)
C8 0.028(3) 0.030(3) 0.021(3) -0.006(3) 0.001(3) -0.002(3)
N4 0.040(4) 0.041(4) 0.043(4) 0.009(3) 0.001(3) -0.009(3)
C1 0.028(3) 0.010(2) 0.014(3) -0.001(2) 0.003(2) -0.006(2)
C3 0.031(3) 0.017(3) 0.017(3) -0.001(2) 0.004(2) -0.005(2)
O20 0.067(4) 0.051(4) 0.073(5) -0.012(3) 0.017(4) 0.004(3)
C7 0.027(3) 0.031(3) 0.025(3) 0.000(3) 0.001(3) -0.007(3)
C4 0.039(4) 0.062(5) 0.014(3) 0.004(3) 0.002(3) 0.012(4)
N3 0.045(4) 0.068(5) 0.033(4) -0.002(3) 0.002(3) -0.006(4)
N2 0.060(5) 0.074(6) 0.050(5) 0.014(4) 0.008(4) -0.003(4)
C5 0.038(4) 0.034(4) 0.045(5) -0.001(3) 0.000(3) -0.002(3)
C6 0.043(4) 0.037(4) 0.043(4) -0.004(3) 0.003(3) 0.001(3)
O2W 0.054(4) 0.153(8) 0.039(3) 0.029(4) 0.010(3) 0.034(5)
O3W 0.054(4) 0.153(8) 0.039(3) 0.029(4) 0.010(3) 0.034(5)
O4W 0.054(4) 0.153(8) 0.039(3) 0.029(4) 0.010(3) 0.034(5)
O1W 0.054(4) 0.153(8) 0.039(3) 0.029(4) 0.010(3) 0.034(5)

loop_
_atom_type_symbol
_atom_type_description
_atom_type_scat_dispersion_real
_atom_type_scat_dispersion_imag
_atom_type_scat_source
C C 0.0181 0.0091 'International Tables Vol C Tables 4.2.6.8 and 6.1.1.4'
H H 0.0000 0.0000 'International Tables Vol C Tables 4.2.6.8 and 6.1.1.4'
Co Co -2.3653 3.6143 'International Tables Vol C Tables 4.2.6.8 and 6.1.1.4'
Mo Mo -0.0483 2.7339 'International Tables Vol C Tables 4.2.6.8 and 6.1.1.4'
N N 0.0311 0.0180 'International Tables Vol C Tables 4.2.6.8 and 6.1.1.4'
O O 0.0492 0.0322 'International Tables Vol C Tables 4.2.6.8 and 6.1.1.4'

loop_
_geom_angle_atom_site_label_1
_geom_angle_atom_site_label_2
_geom_angle_atom_site_label_3
_geom_angle
_geom_angle_site_symmetry_1
_geom_angle_site_symmetry_3
_geom_angle_publ_flag
O15 Mo4 O1 73.68(15) . 1_545 ?
O15 Mo4 O13 78.98(16) . . ?
O11 Mo4 O15 144.61(19) . . ?
O11 Mo4 O1 75.48(16) . 1_545 ?
O11 Mo4 O13 79.03(16) . . ?
O13 Mo4 O1 80.14(15) . 1_545 ?
O14 Mo4 O15 100.26(18) . . ?
O14 Mo4 O1 90.68(19) . 1_545 ?
O14 Mo4 O11 97.05(19) . . ?
O14 Mo4 O13 170.7(2) . . ?
O16 Mo4 O15 102.88(19) . . ?
O16 Mo4 O1 166.8(2) . 1_545 ?
O16 Mo4 O11 103.15(19) . . ?
O16 Mo4 O13 86.7(2) . . ?
O16 Mo4 O14 102.5(2) . . ?
O15 Mo3 O6 73.88(15) 1_565 . ?
O15 Mo3 O5 79.87(15) 1_565 . ?
O11 Mo3 O15 143.39(17) . 1_565 ?
O11 Mo3 O6 73.78(16) . . ?
O11 Mo3 O5 77.98(16) . . ?
O5 Mo3 O6 79.80(15) . . ?
O7 Mo3 O15 98.30(19) . 1_565 ?
O7 Mo3 O6 92.5(2) . . ?
O7 Mo3 O11 99.76(19) . . ?
O7 Mo3 O5 172.3(2) . . ?
O9 Mo3 O15 102.6(2) . 1_565 ?
O9 Mo3 O6 165.1(2) . . ?
O9 Mo3 O11 104.2(2) . . ?
O9 Mo3 O5 85.3(2) . . ?
O9 Mo3 O7 102.4(2) . . ?
O1 Mo2 O6 144.43(17) 1_545 . ?
O1 Mo2 O11 74.06(15) 1_545 . ?
O1 Mo2 O12 80.56(16) 1_545 . ?
O6 Mo2 O11 73.29(16) . . ?
O6 Mo2 O12 79.25(16) . . ?
O12 Mo2 O11 78.05(15) . . ?
O10 Mo2 O1 96.78(19) . 1_545 ?
O10 Mo2 O6 98.49(19) . . ?
O10 Mo2 O11 92.74(19) . . ?
O10 Mo2 O12 170.79(19) . . ?
O8 Mo2 O1 103.6(2) . 1_545 ?
O8 Mo2 O6 104.0(2) . . ?
O8 Mo2 O11 164.29(19) . . ?
O8 Mo2 O12 86.24(19) . . ?
O8 Mo2 O10 103.0(2) . . ?
O15 Mo1 O4 78.52(14) 1_565 . ?
O1 Mo1 O15 73.86(15) . 1_565 ?
O1 Mo1 O4 80.39(16) . . ?
O6 Mo1 O15 75.28(16) . 1_565 ?
O6 Mo1 O1 145.74(18) . . ?
O6 Mo1 O4 79.26(16) . . ?
O2 Mo1 O15 161.99(19) . 1_565 ?
O2 Mo1 O1 100.44(19) . . ?
O2 Mo1 O6 104.36(19) . . ?
O2 Mo1 O4 83.71(18) . . ?
O3 Mo1 O15 94.70(19) . 1_565 ?
O3 Mo1 O1 99.18(19) . . ?
O3 Mo1 O6 97.79(19) . . ?
O3 Mo1 O4 173.08(19) . . ?
O3 Mo1 O2 103.1(2) . . ?
O22 Co2 N8 87.7(2) . . ?
O22 Co2 N7 175.4(2) . . ?
O22 Co2 N5 90.1(2) . . ?
O22 Co2 N6 90.0(2) . . ?
O21 Co2 O22 85.85(19) . . ?
O21 Co2 N8 88.0(2) . . ?
O21 Co2 N7 89.6(2) . . ?
O21 Co2 N5 175.9(2) . . ?
O21 Co2 N6 91.2(2) . . ?
N7 Co2 N8 92.5(2) . . ?
N5 Co2 N8 91.8(2) . . ?
N5 Co2 N7 94.5(2) . . ?
N5 Co2 N6 88.8(2) . . ?
N6 Co2 N8 177.6(2) . . ?
N6 Co2 N7 89.8(2) . . ?
O17 Co1 N1 90.2(3) . . ?
O17 Co1 O18 85.5(2) . . ?
O17 Co1 N4 90.7(3) . . ?
O17 Co1 N3 87.9(3) . . ?
O17 Co1 N2 176.5(3) . . ?
N1 Co1 N4 91.3(3) . . ?
N1 Co1 N3 177.2(3) . . ?
N1 Co1 N2 88.8(3) . . ?
O18 Co1 N1 88.5(3) . . ?
O18 Co1 N4 176.2(3) . . ?
O18 Co1 N3 89.3(3) . . ?
O18 Co1 N2 91.1(3) . . ?
N4 Co1 N3 90.8(3) . . ?
N2 Co1 N4 92.6(3) . . ?
N2 Co1 N3 92.9(3) . . ?
Mo4 O15 Mo3 143.2(2) . 1_545 ?
Mo4 O15 Mo1 106.48(17) . 1_545 ?
Mo3 O15 Mo1 105.89(17) 1_545 1_545 ?
Mo2 O1 Mo4 106.08(17) 1_565 1_565 ?
Mo2 O1 Mo1 142.8(2) 1_565 . ?
Mo1 O1 Mo4 105.98(17) . 1_565 ?
Mo2 O6 Mo3 106.81(17) . . ?
Mo1 O6 Mo3 104.91(17) . . ?
Mo1 O6 Mo2 143.5(2) . . ?
C1 O4 Mo1 131.1(3) . . ?
Mo4 O11 Mo3 145.0(2) . . ?
Mo4 O11 Mo2 104.30(17) . . ?
Mo3 O11 Mo2 106.11(18) . . ?
C3 O13 Mo4 132.0(4) . . ?
C3 O12 Mo2 131.5(4) . . ?
C1 O5 Mo3 132.5(4) . . ?
C8 O22 Co2 112.2(4) . . ?
C7 O21 Co2 112.5(4) . . ?
C5 O17 Co1 113.6(5) . . ?
Co2 N8 H8A 109.5 . . ?
Co2 N8 H8B 109.5 . . ?
Co2 N8 H8C 109.5 . . ?
H8A N8 H8B 109.5 . . ?
H8A N8 H8C 109.5 . . ?
H8B N8 H8C 109.5 . . ?
Co2 N7 H7A 109.5 . . ?
Co2 N7 H7B 109.5 . . ?
Co2 N7 H7C 109.5 . . ?
H7A N7 H7B 109.5 . . ?
H7A N7 H7C 109.5 . . ?
H7B N7 H7C 109.5 . . ?
Co2 N5 H5A 109.5 . . ?
Co2 N5 H5B 109.5 . . ?
Co2 N5 H5C 109.5 . . ?
H5A N5 H5B 109.5 . . ?
H5A N5 H5C 109.5 . . ?
H5B N5 H5C 109.5 . . ?
Co2 N6 H6A 109.5 . . ?
Co2 N6 H6B 109.5 . . ?
Co2 N6 H6C 109.5 . . ?
H6A N6 H6B 109.5 . . ?
H6A N6 H6C 109.5 . . ?
H6B N6 H6C 109.5 . . ?
Co1 N1 H1A 109.5 . . ?
Co1 N1 H1B 109.5 . . ?
Co1 N1 H1C 109.5 . . ?
H1A N1 H1B 109.5 . . ?
H1A N1 H1C 109.5 . . ?
H1B N1 H1C 109.5 . . ?
C6 O18 Co1 113.5(5) . . ?
C2 C2 H2A 109.2 7_656 . ?
C2 C2 H2B 109.2 7_656 . ?
H2A C2 H2B 107.9 . . ?
C1 C2 C2 112.2(6) . 7_656 ?
C1 C2 H2A 109.2 . . ?
C1 C2 H2B 109.2 . . ?
O22 C8 C7 115.5(6) . . ?
O24 C8 O22 125.5(6) . . ?
O24 C8 C7 119.0(6) . . ?
Co1 N4 H4C 109.5 . . ?
Co1 N4 H4D 109.5 . . ?
Co1 N4 H4E 109.5 . . ?
H4C N4 H4D 109.5 . . ?
H4C N4 H4E 109.5 . . ?
H4D N4 H4E 109.5 . . ?
O4 C1 C2 117.6(5) . . ?
O5 C1 O4 124.5(5) . . ?
O5 C1 C2 117.9(5) . . ?
O13 C3 O12 125.2(5) . . ?
O13 C3 C4 117.9(5) . . ?
O12 C3 C4 116.8(6) . . ?
O21 C7 C8 114.0(5) . . ?
O23 C7 O21 125.1(7) . . ?
O23 C7 C8 120.9(6) . . ?
C3 C4 H4A 108.7 . . ?
C3 C4 H4B 108.7 . . ?
C4 C4 C3 114.3(8) 2_656 . ?
C4 C4 H4A 108.7 2_656 . ?
C4 C4 H4B 108.7 2_656 . ?
H4A C4 H4B 107.6 . . ?
Co1 N3 H3A 109.5 . . ?
Co1 N3 H3B 109.5 . . ?
Co1 N3 H3C 109.5 . . ?
H3A N3 H3B 109.5 . . ?
H3A N3 H3C 109.5 . . ?
H3B N3 H3C 109.5 . . ?
Co1 N2 H2C 109.5 . . ?
Co1 N2 H2D 109.5 . . ?
Co1 N2 H2E 109.5 . . ?
H2C N2 H2D 109.5 . . ?
H2C N2 H2E 109.5 . . ?
H2D N2 H2E 109.5 . . ?
O17 C5 C6 114.5(7) . . ?
O19 C5 O17 125.4(7) . . ?
O19 C5 C6 120.1(7) . . ?
O18 C6 C5 112.9(7) . . ?
O20 C6 O18 125.3(8) . . ?
O20 C6 C5 121.8(8) . . ?

loop_
_geom_bond_atom_site_label_1
_geom_bond_atom_site_label_2
_geom_bond_distance
_geom_bond_site_symmetry_2
_geom_bond_publ_flag
Mo4 O15 1.952(4) . ?
Mo4 O1 2.252(4) 1_545 ?
Mo4 O11 1.947(4) . ?
Mo4 O13 2.227(4) . ?
Mo4 O14 1.701(4) . ?
Mo4 O16 1.696(5) . ?
Mo3 O15 1.970(4) 1_565 ?
Mo3 O6 2.286(4) . ?
Mo3 O11 1.958(4) . ?
Mo3 O5 2.228(4) . ?
Mo3 O7 1.702(4) . ?
Mo3 O9 1.694(5) . ?
Mo2 O1 1.955(4) 1_545 ?
Mo2 O6 1.959(4) . ?
Mo2 O11 2.306(4) . ?
Mo2 O12 2.244(4) . ?
Mo2 O10 1.698(4) . ?
Mo2 O8 1.692(5) . ?
Mo1 O15 2.242(4) 1_565 ?
Mo1 O1 1.955(4) . ?
Mo1 O6 1.950(4) . ?
Mo1 O4 2.292(4) . ?
Mo1 O2 1.703(4) . ?
Mo1 O3 1.701(4) . ?
Co2 O22 1.917(5) . ?
Co2 O21 1.911(5) . ?
Co2 N8 1.971(6) . ?
Co2 N7 1.966(5) . ?
Co2 N5 1.939(5) . ?
Co2 N6 1.958(6) . ?
Co1 O17 1.908(5) . ?
Co1 N1 1.944(7) . ?
Co1 O18 1.910(6) . ?
Co1 N4 1.952(7) . ?
Co1 N3 1.978(7) . ?
Co1 N2 1.949(8) . ?
O4 C1 1.272(7) . ?
O13 C3 1.257(8) . ?
O12 C3 1.266(7) . ?
O5 C1 1.253(7) . ?
O22 C8 1.272(8) . ?
O21 C7 1.291(8) . ?
O24 C8 1.239(8) . ?
O17 C5 1.287(9) . ?
O23 C7 1.229(8) . ?
N8 H8A 0.9100 . ?
N8 H8B 0.9100 . ?
N8 H8C 0.9100 . ?
N7 H7A 0.9100 . ?
N7 H7B 0.9100 . ?
N7 H7C 0.9100 . ?
N5 H5A 0.9100 . ?
N5 H5B 0.9100 . ?
N5 H5C 0.9100 . ?
N6 H6A 0.9100 . ?
N6 H6B 0.9100 . ?
N6 H6C 0.9100 . ?
O19 C5 1.222(10) . ?
N1 H1A 0.9100 . ?
N1 H1B 0.9100 . ?
N1 H1C 0.9100 . ?
O18 C6 1.313(10) . ?
C2 C2 1.523(12) 7_656 ?
C2 H2A 0.9900 . ?
C2 H2B 0.9900 . ?
C2 C1 1.507(8) . ?
C8 C7 1.535(10) . ?
N4 H4C 0.9100 . ?
N4 H4D 0.9100 . ?
N4 H4E 0.9100 . ?
C3 C4 1.503(9) . ?
O20 C6 1.214(10) . ?
C4 C4 1.500(14) 2_656 ?
C4 H4A 0.9900 . ?
C4 H4B 0.9900 . ?
N3 H3A 0.9100 . ?
N3 H3B 0.9100 . ?
N3 H3C 0.9100 . ?
N2 H2C 0.9100 . ?
N2 H2D 0.9100 . ?
N2 H2E 0.9100 . ?
C5 C6 1.547(11) . ?

loop_
_geom_torsion_atom_site_label_1
_geom_torsion_atom_site_label_2
_geom_torsion_atom_site_label_3
_geom_torsion_atom_site_label_4
_geom_torsion
_geom_torsion_site_symmetry_1
_geom_torsion_site_symmetry_2
_geom_torsion_site_symmetry_3
_geom_torsion_site_symmetry_4
_geom_torsion_publ_flag
Mo4 O13 C3 O12 -7.6(9) . . . . ?
Mo4 O13 C3 C4 174.5(5) . . . . ?
Mo3 O5 C1 O4 -12.9(8) . . . . ?
Mo3 O5 C1 C2 168.9(4) . . . . ?
Mo2 O12 C3 O13 9.1(9) . . . . ?
Mo2 O12 C3 C4 -172.9(5) . . . . ?
Mo1 O4 C1 O5 10.4(8) . . . . ?
Mo1 O4 C1 C2 -171.4(4) . . . . ?
Co2 O22 C8 O24 -178.8(6) . . . . ?
Co2 O22 C8 C7 -1.8(7) . . . . ?
Co2 O21 C7 O23 179.7(6) . . . . ?
Co2 O21 C7 C8 -1.4(7) . . . . ?
Co1 O17 C5 O19 -178.5(7) . . . . ?
Co1 O17 C5 C6 0.1(8) . . . . ?
Co1 O18 C6 O20 -177.1(8) . . . . ?
Co1 O18 C6 C5 1.5(8) . . . . ?
O13 C3 C4 C4 -31.7(6) . . . 2_656 ?
O12 C3 C4 C4 150.2(4) . . . 2_656 ?
O22 C8 C7 O21 2.2(8) . . . . ?
O22 C8 C7 O23 -178.8(6) . . . . ?
O24 C8 C7 O21 179.4(6) . . . . ?
O24 C8 C7 O23 -1.6(10) . . . . ?
O17 C5 C6 O18 -1.1(10) . . . . ?
O17 C5 C6 O20 177.6(8) . . . . ?
O19 C5 C6 O18 177.6(8) . . . . ?
O19 C5 C6 O20 -3.8(13) . . . . ?
C2 C2 C1 O4 151.5(6) 7_656 . . . ?
C2 C2 C1 O5 -30.2(9) 7_656 . . . ?
